data_4036304
loop_
_publ_author_name
'Chaiyaveij, Duangduan'
'Batsanov, Andrei S.'
'Fox, Mark A.'
'Marder, Todd B.'
'Whiting, Andrew'

_publ_section_title
;
 An Experimental and Computational Approach to Understanding the Reactions
 of Acyl Nitroso Compounds in [4 + 2] Cycloadditions.
;
_journal_issue 19
_journal_name_full 'The Journal of organic chemistry'
_journal_page_first 9518
_journal_page_last 9534
_journal_paper_doi 10.1021/acs.joc.5b01470
_journal_volume 80
_journal_year 2015
_chemical_formula_moiety 'C13 H13 N O3'
_chemical_formula_sum 'C13 H13 N O3'
_chemical_formula_weight 231.24
_chemical_melting_point 401
_chemical_name_systematic
;
 phenyl-2-oxa-3-azabicyclo[2.2.2]oct-5-ene-3carboxylate 
;
_space_group_crystal_system orthorhombic
_space_group_IT_number 62
_space_group_name_Hall '-P 2ac 2n'
_space_group_name_H-M_alt 'P n m a'
_atom_sites_solution_hydrogens geom
_atom_sites_solution_primary direct
_atom_sites_solution_secondary difmap
_audit_creation_date 2012-03-30
_audit_creation_method
;
  Olex2 1.1-beta
  (compiled 2011.11.01 svn.r2039, GUI svn.r3906)
;
_cell_angle_alpha 90.00
_cell_angle_beta 90.00
_cell_angle_gamma 90.00
_cell_formula_units_Z 4
_cell_length_a 7.6572(6)
_cell_length_b 9.1842(8)
_cell_length_c 15.6746(12)
_cell_measurement_reflns_used 5943
_cell_measurement_temperature 120
_cell_measurement_theta_max 29.890
_cell_measurement_theta_min 2.217
_cell_volume 1102.32(15)
_computing_cell_refinement 'SAINT v7.46A (Bruker, 2008)'
_computing_data_collection 'SMART v5.625 (Bruker, 2001)'
_computing_data_reduction 'SAINT v7.46A (Bruker, 2008)'
_computing_molecular_graphics
;
O. V. Dolomanov, L. J. Bourhis, R. J. Gildea, J. A. K. Howard and H. Puschmann,
OLEX2: a complete structure solution, refinement and analysis program.
J. Appl. Cryst. (2009). 42, 339-341.
;
_computing_publication_material
;
O. V. Dolomanov, L. J. Bourhis, R. J. Gildea, J. A. K. Howard and H. Puschmann,
OLEX2: a complete structure solution, refinement and analysis program.
J. Appl. Cryst. (2009). 42, 339-341.
;
_computing_structure_refinement
;
XL, G.M. Sheldrick, Acta Cryst. (2008). A64, 112-122
;
_computing_structure_solution
;
XS, G.M. Sheldrick, Acta Cryst. (2008). A64, 112-122
;
_diffrn_ambient_temperature 120
_diffrn_detector 'CCD area detector'
_diffrn_detector_area_resol_mean 5.6
_diffrn_detector_type 'Bruker SMART CCD 6000 area detector'
_diffrn_measured_fraction_theta_full 0.999
_diffrn_measured_fraction_theta_max 0.999
_diffrn_measurement_device 'three-circle diffractometer'
_diffrn_measurement_device_type 'Bruker SMART CCD 6000 area detector'
_diffrn_measurement_method '\w scans'
_diffrn_radiation_monochromator graphite
_diffrn_radiation_probe x-ray
_diffrn_radiation_type MoK\a
_diffrn_radiation_wavelength 0.71073
_diffrn_radiation_xray_symbol K-L~3~
_diffrn_reflns_av_R_equivalents 0.0265
_diffrn_reflns_av_unetI/netI 0.0142
_diffrn_reflns_limit_h_max 10
_diffrn_reflns_limit_h_min -10
_diffrn_reflns_limit_k_max 12
_diffrn_reflns_limit_k_min -12
_diffrn_reflns_limit_l_max 22
_diffrn_reflns_limit_l_min -22
_diffrn_reflns_number 14382
_diffrn_reflns_theta_full 29.96
_diffrn_reflns_theta_max 29.96
_diffrn_reflns_theta_min 2.57
_diffrn_source 'sealed X-ray tube'
_diffrn_source_current 35.0
_diffrn_source_power 1.75
_diffrn_source_target Mo
_diffrn_source_voltage 50.0
_diffrn_standards_number 0
_exptl_absorpt_coefficient_mu 0.100
_exptl_absorpt_correction_T_max 0.7460
_exptl_absorpt_correction_T_min 0.6500
_exptl_absorpt_correction_type multi-scan
_exptl_absorpt_process_details
;
SADABS 2009/1 was used for absorption correction.
R(int) was 0.0952 before and 0.0265 after correction.
The Ratio of minimum to maximum transmission is 0.8713.
The \l/2 correction factor is 0.0015.
;
_exptl_crystal_colour colourless
_exptl_crystal_density_diffrn 1.393
_exptl_crystal_density_method 'not measured'
_exptl_crystal_description tablet
_exptl_crystal_F_000 488
_exptl_crystal_size_max 0.58
_exptl_crystal_size_mid 0.57
_exptl_crystal_size_min 0.21
_refine_diff_density_max 0.332
_refine_diff_density_min -0.277
_refine_diff_density_rms 0.043
_refine_ls_extinction_method none
_refine_ls_goodness_of_fit_ref 1.081
_refine_ls_hydrogen_treatment constr
_refine_ls_matrix_type full
_refine_ls_number_parameters 116
_refine_ls_number_reflns 1692
_refine_ls_number_restraints 14
_refine_ls_restrained_S_all 1.077
_refine_ls_R_factor_all 0.0465
_refine_ls_R_factor_gt 0.0415
_refine_ls_shift/su_max 0.000
_refine_ls_shift/su_mean 0.000
_refine_ls_structure_factor_coef Fsqd
_refine_ls_weighting_details 'calc w=1/[\s^2^(Fo^2^)+(0.0544P)^2^+0.3574P] where P=(Fo^2^+2Fc^2^)/3'
_refine_ls_weighting_scheme calc
_refine_ls_wR_factor_gt 0.1110
_refine_ls_wR_factor_ref 0.1149
_reflns_number_gt 1484
_reflns_number_total 1692
_reflns_threshold_expression I>2\s(I)
_cod_data_source_file jo5b01470_si_002.cif
_cod_data_source_block 14
_cod_database_code 4036304

loop_
_space_group_symop_id
_space_group_symop_operation_xyz
1 'x, y, z'
2 '-x+1/2, -y, z+1/2'
3 'x+1/2, -y+1/2, -z+1/2'
4 '-x, y+1/2, -z'
5 '-x, -y, -z'
6 'x-1/2, y, -z-1/2'
7 '-x-1/2, y-1/2, z-1/2'
8 'x, -y-1/2, z'

loop_
_atom_site_label
_atom_site_type_symbol
_atom_site_fract_x
_atom_site_fract_y
_atom_site_fract_z
_atom_site_U_iso_or_equiv
_atom_site_adp_type
_atom_site_occupancy
_atom_site_symmetry_multiplicity
_atom_site_calc_flag
_atom_site_refinement_flags
_atom_site_disorder_assembly
_atom_site_disorder_group
O1 O 0.28986(12) 0.2500 0.54316(6) 0.0233(2) Uani 1 2 d S . .
O2 O 0.43194(12) 0.2500 0.41518(6) 0.0259(2) Uani 1 2 d S . .
O3 O 0.13461(16) 0.2719(7) 0.33304(8) 0.0307(13) Uani 0.50 1 d P A -1
N1 N 0.13732(18) 0.28168(16) 0.42402(9) 0.0212(5) Uani 0.50 1 d P A -1
C1 C 0.29821(16) 0.2500 0.45582(8) 0.0186(2) Uani 1 2 d S . .
C2 C -0.04739(18) 0.2500 0.30531(9) 0.0314(3) Uani 1 2 d SD . .
H2 H -0.0539 0.2500 0.2417 0.038 Uiso 1 2 d SR A .
C3 C -0.1555(5) 0.3804(6) 0.3380(3) 0.0268(7) Uani 0.50 1 d PDU A -1
H3A H -0.2760 0.3740 0.3154 0.032 Uiso 0.50 1 d PR A -1
H3B H -0.1030 0.4725 0.3174 0.032 Uiso 0.50 1 d PR A -1
C4 C -0.1562(4) 0.3743(4) 0.4353(2) 0.0231(6) Uani 0.50 1 d PDU A -1
H4A H -0.1147 0.4686 0.4582 0.028 Uiso 0.50 1 d PR A -1
H4B H -0.2764 0.3569 0.4562 0.028 Uiso 0.50 1 d PR A -1
C5 C -0.03400(16) 0.2500 0.46436(8) 0.0215(3) Uani 1 2 d SD . .
H5 H -0.0156 0.2500 0.5262 0.025(4) Uiso 1 2 d SR A .
C6 C -0.1017(4) 0.1115(5) 0.4294(3) 0.0333(8) Uani 0.50 1 d PDU A -1
H6 H -0.1350 0.0319 0.4645 0.040 Uiso 0.50 1 d PR A -1
C7 C -0.1091(5) 0.1131(6) 0.3442(4) 0.0420(12) Uani 0.50 1 d PDU A -1
H7 H -0.1528 0.0327 0.3127 0.050 Uiso 0.50 1 d PR A -1
C8 C 0.45252(16) 0.2500 0.58530(8) 0.0210(3) Uani 1 2 d S . .
C9 C 0.52751(13) 0.11850(12) 0.60714(6) 0.0268(2) Uani 1 1 d . A .
H9 H 0.4734 0.0293 0.5916 0.032 Uiso 1 1 d R . .
C10 C 0.68446(14) 0.11914(13) 0.65236(7) 0.0322(3) Uani 1 1 d . . .
H10 H 0.7382 0.0297 0.6677 0.039 Uiso 1 1 d R A .
C11 C 0.7621(2) 0.2500 0.67494(9) 0.0330(3) Uani 1 2 d S . .
H11 H 0.8687 0.2500 0.7060 0.040 Uiso 1 2 d SR . .

loop_
_atom_site_aniso_label
_atom_site_aniso_U_11
_atom_site_aniso_U_22
_atom_site_aniso_U_33
_atom_site_aniso_U_23
_atom_site_aniso_U_13
_atom_site_aniso_U_12
O1 0.0157(4) 0.0362(5) 0.0181(4) 0.000 -0.0017(3) 0.000
O2 0.0171(4) 0.0391(6) 0.0215(4) 0.000 0.0006(3) 0.000
O3 0.0177(5) 0.061(4) 0.0139(4) -0.0024(8) -0.0007(4) -0.0007(8)
N1 0.0163(6) 0.0332(14) 0.0141(5) 0.0000(5) -0.0004(4) -0.0009(5)
C1 0.0175(5) 0.0197(5) 0.0186(5) 0.000 -0.0017(4) 0.000
C2 0.0178(6) 0.0578(10) 0.0187(6) 0.000 -0.0037(5) 0.000
C3 0.0187(18) 0.0366(14) 0.0251(12) 0.0091(9) -0.0018(13) 0.0072(14)
C4 0.0194(15) 0.0267(13) 0.0232(10) -0.0046(8) -0.0026(12) 0.0050(13)
C5 0.0147(5) 0.0308(6) 0.0189(5) 0.000 0.0006(4) 0.000
C6 0.0215(17) 0.0274(13) 0.0510(18) 0.0048(11) -0.0027(16) -0.0008(14)
C7 0.021(2) 0.0442(18) 0.060(2) -0.0265(15) -0.0087(17) -0.0038(16)
C8 0.0161(5) 0.0313(7) 0.0156(5) 0.000 -0.0005(4) 0.000
C9 0.0250(5) 0.0301(5) 0.0254(4) 0.0002(4) -0.0011(3) 0.0017(4)
C10 0.0274(5) 0.0440(6) 0.0250(5) 0.0047(4) -0.0020(4) 0.0091(4)
C11 0.0205(6) 0.0582(10) 0.0204(6) 0.000 -0.0036(5) 0.000

loop_
_atom_type_symbol
_atom_type_description
_atom_type_scat_dispersion_real
_atom_type_scat_dispersion_imag
_atom_type_scat_source
C C 0.0033 0.0016 'International Tables Vol C Tables 4.2.6.8 and 6.1.1.4'
H H 0.0000 0.0000 'International Tables Vol C Tables 4.2.6.8 and 6.1.1.4'
N N 0.0061 0.0033 'International Tables Vol C Tables 4.2.6.8 and 6.1.1.4'
O O 0.0106 0.0060 'International Tables Vol C Tables 4.2.6.8 and 6.1.1.4'

loop_
_geom_angle_atom_site_label_1
_geom_angle_atom_site_label_2
_geom_angle_atom_site_label_3
_geom_angle
C1 O1 C8 115.26(10)
N1 O3 C2 108.46(11)
O3 N1 C5 113.57(13)
C1 N1 O3 111.43(13)
C1 N1 C5 127.02(12)
O2 C1 O1 124.56(11)
O2 C1 N1 125.13(12)
N1 C1 O1 108.89(11)
O3 C2 C3 107.7(3)
O3 C2 C7 107.3(3)
C7 C2 C3 110.61(16)
C4 C3 C2 107.8(3)
C3 C4 C5 108.6(2)
N1 C5 C4 105.34(14)
C6 C5 N1 108.67(17)
C6 C5 C4 108.29(16)
C7 C6 C5 112.1(4)
C6 C7 C2 114.1(4)
C9 C8 O1 118.93(6)
C8 C9 C10 118.73(10)
C11 C10 C9 120.17(10)

loop_
_geom_bond_atom_site_label_1
_geom_bond_atom_site_label_2
_geom_bond_distance
O1 C1 1.3706(15)
O1 C8 1.4098(15)
O2 C1 1.2060(15)
O3 N1 1.4290(18)
O3 C2 1.474(2)
N1 C1 1.3604(17)
N1 C5 1.4850(18)
C2 C3 1.543(4)
C2 C7 1.475(5)
C3 C4 1.526(6)
C4 C5 1.545(4)
C5 C6 1.479(5)
C6 C7 1.336(8)
C8 C9 1.3804(12)
C9 C10 1.3952(14)
C10 C11 1.3868(14)
